data_7702846
loop_
_publ_author_name
'Coombs, Deborah L.'
'Aldridge, Simon'
'Jones, Cameron'

_publ_section_title
;
 Synthetic, structural and reaction chemistry of transition metal
 complexes containing the mesitylborylene ligand
;
_journal_issue 20
_journal_name_full 'Journal of the Chemical Society, Dalton Transactions'
_journal_page_first 3851
_journal_paper_doi 10.1039/b206348b
_journal_year 2002
_chemical_formula_sum 'C16 H16 B Br Fe O2'
_chemical_formula_weight 386.86
_space_group_IT_number 61
_space_group_name_Hall '-P 2ac 2ab'
_space_group_name_H-M_alt 'P b c a'
_symmetry_cell_setting orthorhombic
_symmetry_space_group_name_H-M 'P b c a'
_atom_sites_solution_hydrogens geom
_atom_sites_solution_primary direct
_atom_sites_solution_secondary difmap
_audit_creation_method SHELXL-97
_cell_angle_alpha 90.00
_cell_angle_beta 90.00
_cell_angle_gamma 90.00
_cell_formula_units_Z 8
_cell_length_a 11.628(2)
_cell_length_b 15.439(3)
_cell_length_c 17.803(4)
_cell_measurement_temperature 150(2)
_cell_volume 3196.1(11)
_computing_structure_refinement 'SHELXL-97 (Sheldrick, 1997)'
_computing_structure_solution 'SHELXS-97 (Sheldrick, 1990)'
_diffrn_ambient_temperature 293(2)
_diffrn_measured_fraction_theta_full 0.997
_diffrn_measured_fraction_theta_max 0.997
_diffrn_measurement_device_type 'nonius Kappa CCD'
_diffrn_radiation_monochromator graphite
_diffrn_radiation_source 'fine-focus sealed tube'
_diffrn_radiation_type MoK\a
_diffrn_radiation_wavelength 0.71073
_diffrn_reflns_av_R_equivalents 0.1467
_diffrn_reflns_av_sigmaI/netI 0.1023
_diffrn_reflns_limit_h_max 13
_diffrn_reflns_limit_h_min -15
_diffrn_reflns_limit_k_max 20
_diffrn_reflns_limit_k_min -16
_diffrn_reflns_limit_l_max 22
_diffrn_reflns_limit_l_min -23
_diffrn_reflns_number 21250
_diffrn_reflns_theta_full 27.46
_diffrn_reflns_theta_max 27.46
_diffrn_reflns_theta_min 3.17
_exptl_absorpt_coefficient_mu 3.443
_exptl_absorpt_correction_T_max 0.83
_exptl_absorpt_correction_T_min 1.36
_exptl_absorpt_correction_type Sortav
_exptl_crystal_colour yellow
_exptl_crystal_density_diffrn 1.608
_exptl_crystal_density_method 'not measured'
_exptl_crystal_description prism
_exptl_crystal_F_000 1552
_exptl_crystal_size_max 0.15
_exptl_crystal_size_mid 0.10
_exptl_crystal_size_min 0.04
_refine_diff_density_max 0.770
_refine_diff_density_min -0.752
_refine_diff_density_rms 0.123
_refine_ls_extinction_method none
_refine_ls_goodness_of_fit_ref 0.969
_refine_ls_hydrogen_treatment mixed
_refine_ls_matrix_type full
_refine_ls_number_parameters 193
_refine_ls_number_reflns 3641
_refine_ls_number_restraints 0
_refine_ls_restrained_S_all 0.969
_refine_ls_R_factor_all 0.1012
_refine_ls_R_factor_gt 0.0481
_refine_ls_shift/su_max 0.001
_refine_ls_shift/su_mean 0.000
_refine_ls_structure_factor_coef Fsqd
_refine_ls_weighting_details 'calc w=1/[\s^2^(Fo^2^)+(0.0432P)^2^+0.0000P] where P=(Fo^2^+2Fc^2^)/3'
_refine_ls_weighting_scheme calc
_refine_ls_wR_factor_gt 0.0925
_refine_ls_wR_factor_ref 0.1080
_reflns_number_gt 2300
_reflns_number_total 3641
_reflns_threshold_expression >2sigma(I)
_cod_data_source_file b206348b.txt
_cod_data_source_block c_bono_soln_s92_1
_cod_original_sg_symbol_H-M Pbca
_cod_database_code 7702846

loop_
_symmetry_equiv_pos_as_xyz
'x, y, z'
'-x+1/2, -y, z+1/2'
'x+1/2, -y+1/2, -z'
'-x, y+1/2, -z+1/2'
'-x, -y, -z'
'x-1/2, y, -z-1/2'
'-x-1/2, y-1/2, z'
'x, -y-1/2, z-1/2'

loop_
_atom_site_label
_atom_site_type_symbol
_atom_site_fract_x
_atom_site_fract_y
_atom_site_fract_z
_atom_site_U_iso_or_equiv
_atom_site_adp_type
_atom_site_occupancy
_atom_site_symmetry_multiplicity
_atom_site_calc_flag
_atom_site_refinement_flags
Br1 Br 0.15216(4) 0.11670(3) 0.71229(2) 0.02740(15) Uani 1 1 d .
Fe1 Fe 0.32566(5) -0.05604(4) 0.66292(3) 0.01837(16) Uani 1 1 d .
C2 C 0.3318(3) -0.0283(3) 0.7588(3) 0.0250(10) Uani 1 1 d .
O2 O 0.3357(3) -0.0110(2) 0.82139(18) 0.0393(8) Uani 1 1 d .
C6 C 0.3267(4) 0.2400(3) 0.4553(2) 0.0223(9) Uani 1 1 d .
B1 B 0.2666(4) 0.0608(3) 0.6426(2) 0.0196(10) Uani 1 1 d .
C12 C 0.3807(4) -0.0947(3) 0.5558(2) 0.0254(10) Uani 1 1 d .
H12 H 0.3383 -0.0866 0.5121 0.030 Uiso 1 1 calc R
C14 C 0.5041(4) -0.0722(3) 0.6536(2) 0.0269(10) Uani 1 1 d .
H14 H 0.5572 -0.0465 0.6856 0.032 Uiso 1 1 calc R
C3 C 0.2903(3) 0.1222(2) 0.5746(2) 0.0171(8) Uani 1 1 d .
C8 C 0.3806(3) 0.1832(2) 0.5779(2) 0.0176(9) Uani 1 1 d .
C4 C 0.2200(3) 0.1204(2) 0.5106(2) 0.0193(9) Uani 1 1 d .
C13 C 0.4607(3) -0.0359(3) 0.5866(2) 0.0237(9) Uani 1 1 d .
H13 H 0.4812 0.0174 0.5664 0.028 Uiso 1 1 calc R
C7 C 0.3967(3) 0.2409(3) 0.5177(2) 0.0222(9) Uani 1 1 d .
H7 H 0.4564 0.2808 0.5202 0.027 Uiso 1 1 calc R
C10 C 0.3431(4) 0.3046(3) 0.3921(2) 0.0321(11) Uani 1 1 d .
H10A H 0.3186 0.2791 0.3456 0.048 Uiso 1 1 calc R
H10B H 0.4228 0.3201 0.3886 0.048 Uiso 1 1 calc R
H10C H 0.2981 0.3555 0.4020 0.048 Uiso 1 1 calc R
C16 C 0.3763(3) -0.1687(3) 0.6036(2) 0.0246(10) Uani 1 1 d .
H16 H 0.3308 -0.2175 0.5963 0.030 Uiso 1 1 calc R
C5 C 0.2389(3) 0.1790(3) 0.4523(2) 0.0233(10) Uani 1 1 d .
H5 H 0.1915 0.1773 0.4103 0.028 Uiso 1 1 calc R
C11 C 0.4575(4) 0.1875(3) 0.6458(2) 0.0291(10) Uani 1 1 d .
H11A H 0.4125 0.2024 0.6891 0.044 Uiso 1 1 calc R
H11B H 0.5156 0.2308 0.6380 0.044 Uiso 1 1 calc R
H11C H 0.4933 0.1323 0.6535 0.044 Uiso 1 1 calc R
C15 C 0.4523(4) -0.1552(3) 0.6635(2) 0.0263(10) Uani 1 1 d .
H15 H 0.4664 -0.1935 0.7027 0.032 Uiso 1 1 calc R
O1 O 0.0840(3) -0.1030(2) 0.66322(17) 0.0345(8) Uani 1 1 d .
C1 C 0.1794(4) -0.0845(3) 0.6636(2) 0.0245(10) Uani 1 1 d .
C9 C 0.1216(4) 0.0573(3) 0.5049(2) 0.0260(10) Uani 1 1 d .
H9A H 0.1507 -0.0008 0.5077 0.039 Uiso 1 1 calc R
H9B H 0.0825 0.0654 0.4580 0.039 Uiso 1 1 calc R
H9C H 0.0688 0.0671 0.5455 0.039 Uiso 1 1 calc R

loop_
_atom_site_aniso_label
_atom_site_aniso_U_11
_atom_site_aniso_U_22
_atom_site_aniso_U_33
_atom_site_aniso_U_23
_atom_site_aniso_U_13
_atom_site_aniso_U_12
Br1 0.0348(3) 0.0245(2) 0.0229(2) 0.00153(18) 0.00861(18) 0.00851(19)
Fe1 0.0215(3) 0.0171(3) 0.0166(3) 0.0001(2) 0.0022(2) 0.0004(2)
C2 0.029(2) 0.021(2) 0.024(3) 0.0040(19) -0.0025(19) 0.0041(18)
O2 0.056(2) 0.043(2) 0.0185(18) -0.0019(15) -0.0025(15) 0.0114(17)
C6 0.028(2) 0.020(2) 0.018(2) 0.0056(17) 0.0078(17) 0.0053(19)
B1 0.014(2) 0.027(3) 0.018(2) -0.004(2) -0.0001(17) -0.002(2)
C12 0.024(2) 0.036(3) 0.016(2) -0.0054(19) 0.0059(17) 0.0083(19)
C14 0.027(2) 0.023(2) 0.030(3) -0.001(2) 0.0027(18) -0.0010(19)
C3 0.020(2) 0.018(2) 0.014(2) -0.0018(17) 0.0011(16) 0.0033(16)
C8 0.016(2) 0.016(2) 0.021(2) -0.0048(17) -0.0011(16) 0.0035(16)
C4 0.018(2) 0.019(2) 0.021(2) 0.0005(18) -0.0006(16) 0.0043(17)
C13 0.024(2) 0.022(2) 0.026(2) -0.0005(18) 0.0060(18) -0.0004(18)
C7 0.020(2) 0.018(2) 0.029(3) 0.0017(18) 0.0033(18) -0.0002(17)
C10 0.037(3) 0.031(3) 0.028(3) 0.008(2) 0.007(2) 0.005(2)
C16 0.024(2) 0.019(2) 0.032(3) -0.0035(18) 0.0096(19) -0.0028(18)
C5 0.025(2) 0.027(2) 0.017(2) -0.0005(18) -0.0020(17) 0.0044(19)
C11 0.032(2) 0.025(2) 0.030(3) 0.0031(19) -0.008(2) 0.000(2)
C15 0.027(2) 0.023(2) 0.029(3) 0.0032(19) 0.0068(19) 0.0107(19)
O1 0.0244(19) 0.0325(19) 0.047(2) -0.0080(15) 0.0092(14) -0.0060(14)
C1 0.032(3) 0.019(2) 0.023(2) -0.0032(18) 0.0067(18) -0.0001(19)
C9 0.027(2) 0.028(2) 0.024(2) -0.0034(19) -0.0008(19) 0.0017(19)

loop_
_atom_type_symbol
_atom_type_description
_atom_type_scat_dispersion_real
_atom_type_scat_dispersion_imag
_atom_type_scat_source
C C 0.0033 0.0016 'International Tables Vol C Tables 4.2.6.8 and 6.1.1.4'
H H 0.0000 0.0000 'International Tables Vol C Tables 4.2.6.8 and 6.1.1.4'
B B 0.0013 0.0007 'International Tables Vol C Tables 4.2.6.8 and 6.1.1.4'
O O 0.0106 0.0060 'International Tables Vol C Tables 4.2.6.8 and 6.1.1.4'
Fe Fe 0.3463 0.8444 'International Tables Vol C Tables 4.2.6.8 and 6.1.1.4'
Br Br -0.2901 2.4595 'International Tables Vol C Tables 4.2.6.8 and 6.1.1.4'

loop_
_geom_angle_atom_site_label_1
_geom_angle_atom_site_label_2
_geom_angle_atom_site_label_3
_geom_angle
C1 Fe1 C2 95.38(19)
C1 Fe1 B1 83.80(19)
C2 Fe1 B1 88.25(19)
C1 Fe1 C14 158.30(18)
C2 Fe1 C14 93.77(17)
B1 Fe1 C14 116.15(17)
C1 Fe1 C12 103.29(18)
C2 Fe1 C12 159.66(18)
B1 Fe1 C12 101.59(17)
C14 Fe1 C12 65.93(17)
C1 Fe1 C13 139.94(17)
C2 Fe1 C13 124.11(17)
B1 Fe1 C13 90.38(17)
C14 Fe1 C13 39.27(16)
C12 Fe1 C13 39.29(16)
C1 Fe1 C16 93.85(18)
C2 Fe1 C16 132.18(18)
B1 Fe1 C16 139.43(18)
C14 Fe1 C16 65.65(16)
C12 Fe1 C16 39.50(16)
C13 Fe1 C16 65.87(16)
C1 Fe1 C15 119.41(18)
C2 Fe1 C15 98.19(18)
B1 Fe1 C15 154.88(18)
C14 Fe1 C15 39.53(16)
C12 Fe1 C15 65.65(16)
C13 Fe1 C15 65.87(16)
C16 Fe1 C15 38.54(16)
O2 C2 Fe1 179.4(4)
C7 C6 C5 118.1(4)
C7 C6 C10 121.2(4)
C5 C6 C10 120.7(4)
C3 B1 Fe1 129.7(3)
C3 B1 Br1 109.5(3)
Fe1 B1 Br1 120.8(2)
C13 C12 C16 107.9(4)
C13 C12 Fe1 70.4(2)
C16 C12 Fe1 71.0(2)
C13 C14 C15 108.1(4)
C13 C14 Fe1 70.5(2)
C15 C14 Fe1 71.3(2)
C4 C3 C8 118.8(3)
C4 C3 B1 120.9(3)
C8 C3 B1 120.3(3)
C7 C8 C3 119.4(4)
C7 C8 C11 120.2(4)
C3 C8 C11 120.3(4)
C5 C4 C3 119.9(4)
C5 C4 C9 119.3(4)
C3 C4 C9 120.7(4)
C14 C13 C12 108.0(4)
C14 C13 Fe1 70.2(2)
C12 C13 Fe1 70.3(2)
C6 C7 C8 122.0(4)
C15 C16 C12 108.2(4)
C15 C16 Fe1 71.0(2)
C12 C16 Fe1 69.5(2)
C6 C5 C4 121.9(4)
C16 C15 C14 107.8(4)
C16 C15 Fe1 70.5(2)
C14 C15 Fe1 69.2(2)
O1 C1 Fe1 179.3(4)

loop_
_geom_bond_atom_site_label_1
_geom_bond_atom_site_label_2
_geom_bond_distance
Br1 B1 2.013(4)
Fe1 C1 1.757(5)
Fe1 C2 1.761(5)
Fe1 B1 1.964(5)
Fe1 C14 2.096(4)
Fe1 C12 2.098(4)
Fe1 C13 2.099(4)
Fe1 C16 2.118(4)
Fe1 C15 2.123(4)
C2 O2 1.147(5)
C6 C7 1.378(6)
C6 C5 1.390(6)
C6 C10 1.515(6)
B1 C3 1.563(6)
C12 C13 1.411(6)
C12 C16 1.425(6)
C14 C13 1.410(6)
C14 C15 1.427(6)
C3 C4 1.402(5)
C3 C8 1.411(5)
C8 C7 1.405(5)
C8 C11 1.505(5)
C4 C5 1.395(5)
C4 C9 1.505(6)
C16 C15 1.400(6)
O1 C1 1.145(5)
